data_4119463
loop_
_publ_author_name
'Yanfeng Jiang'
'Birgitta Schirmer'
'Olivier Blacque'
'Thomas Fox'
'Stefan Grimme'
'Heinz Berke'

_publ_section_title
;
 The "Catalytic Nitrosyl Effect": NO Bending Boosting the Efficiency of
 Rhenium Based Alkene Hydrogenations
;
_journal_name_full 'Journal of the American Chemical Society'
_journal_page_first 4088
_journal_page_last 4102
_journal_paper_doi 10.1021/ja400135d
_journal_volume 135
_journal_year 2013
_chemical_formula_moiety 'C18 H44 Br2 N O2 P2 Re, 2(C4 H8 O)'
_chemical_formula_sum 'C26 H60 Br2 N O4 P2 Re'
_chemical_formula_weight 858.70
_chemical_name_systematic
;
Aqua(dibromo)(nitrosyl-\k<i>N</i>){bis[tris(1-methylethyl)phosphane]}rhenium(I)
tetrahydrofuran disolvate
;
_space_group_IT_number 14
_symmetry_cell_setting monoclinic
_symmetry_space_group_name_Hall '-P 2yn'
_symmetry_space_group_name_H-M 'P 1 21/n 1'
_atom_sites_solution_hydrogens geom
_atom_sites_solution_primary direct
_atom_sites_solution_secondary difmap
_audit_creation_method SHELXL-97
_cell_angle_alpha 90.00
_cell_angle_beta 93.608(1)
_cell_angle_gamma 90.00
_cell_formula_units_Z 4
_cell_length_a 11.4412(2)
_cell_length_b 22.9354(3)
_cell_length_c 13.1231(2)
_cell_measurement_reflns_used 32112
_cell_measurement_temperature 183(2)
_cell_measurement_theta_max 32.77
_cell_measurement_theta_min 2.59
_cell_volume 3436.79(9)
_computing_cell_refinement
;
CrysAlisPro, Oxford Diffraction Ltd., Version 1.171.33.55
;
_computing_data_collection
;
CrysAlisPro, Oxford Diffraction Ltd., Version 1.171.33.55
;
_computing_data_reduction
;
CrysAlisPro, Oxford Diffraction Ltd., Version 1.171.33.55
;
_computing_molecular_graphics
; ORTEP-3 for Windows, Version 2.01.
  Farrugia, L. J. (1997). J. Appl. Cryst. 30, 565.
;
_computing_publication_material
; WinGX -- An integrated system of Windows programs for the solution,
 refinement and analysis of single crystal x-ray diffraction data.
 Farrugia, L. J. (1999). J. Appl. Cryst. 32, 837-838.
 SHELXL97. Program for crystal structure refinement.
 Sheldrick, G.M. (2008). Acta Cryst. A64, 112-122.
 PLATON for Windows.
 Spek, A. L. (2003). J. Appl. Cryst. 36, 7-13. 
;
_computing_structure_refinement
; SHELXL97. Program for crystal structure refinement.
  Sheldrick, G.M. (2008). Acta Cryst. A64, 112-122.
;
_computing_structure_solution
; SHELXS97. Program for Crystal Structure solution.
  Sheldrick, G.M. (2008). Acta Cryst. A64, 112-122.  
;
_diffrn_ambient_temperature 183(2)
_diffrn_detector_area_resol_mean 10.4498
_diffrn_measured_fraction_theta_full 0.999
_diffrn_measured_fraction_theta_max 0.999
_diffrn_measurement_device_type
; Goniometer Xcalibur, detector: Ruby
Oxford Diffraction (2007). Oxford Diffraction Ltd.,
Xcalibur CCD system
;
_diffrn_measurement_method 'omega scans'
_diffrn_radiation_monochromator graphite
_diffrn_radiation_source 'Enhance (Mo) x-ray Source'
_diffrn_radiation_type MoK\a
_diffrn_radiation_wavelength 0.71073
_diffrn_reflns_av_R_equivalents 0.0384
_diffrn_reflns_av_sigmaI/netI 0.0335
_diffrn_reflns_limit_h_max 16
_diffrn_reflns_limit_h_min -16
_diffrn_reflns_limit_k_max 32
_diffrn_reflns_limit_k_min -32
_diffrn_reflns_limit_l_max 18
_diffrn_reflns_limit_l_min -18
_diffrn_reflns_number 63386
_diffrn_reflns_theta_full 30.51
_diffrn_reflns_theta_max 30.51
_diffrn_reflns_theta_min 2.60
_diffrn_standards_number 0
_exptl_absorpt_coefficient_mu 5.983
_exptl_absorpt_correction_T_max 0.703
_exptl_absorpt_correction_T_min 0.165
_exptl_absorpt_correction_type analytical
_exptl_absorpt_process_details
;
CrysAlisPro, Oxford Diffraction Ltd., Version 1.171.33.55
Analytical numeric absorption correction using a multifaceted crystal
model based on expressions derived by R.C. Clark & J.S. Reid.
[Clark, R. C. & Reid, J. S. (1995). Acta Cryst. A51, 887-897]
;
_exptl_crystal_colour orange
_exptl_crystal_density_diffrn 1.660
_exptl_crystal_description plate
_exptl_crystal_F_000 1720
_exptl_crystal_size_max 0.41
_exptl_crystal_size_mid 0.38
_exptl_crystal_size_min 0.07
_refine_diff_density_max 2.210
_refine_diff_density_min -1.517
_refine_diff_density_rms 0.158
_refine_ls_extinction_method none
_refine_ls_goodness_of_fit_ref 1.155
_refine_ls_hydrogen_treatment mixed
_refine_ls_matrix_type full
_refine_ls_number_parameters 343
_refine_ls_number_reflns 10489
_refine_ls_number_restraints 0
_refine_ls_restrained_S_all 1.155
_refine_ls_R_factor_all 0.0535
_refine_ls_R_factor_gt 0.0403
_refine_ls_shift/su_max 0.001
_refine_ls_shift/su_mean 0.000
_refine_ls_structure_factor_coef Fsqd
_refine_ls_weighting_details 'w=1/[\s^2^(Fo^2^)+(0.0216P)^2^+23.7558P] where P=(Fo^2^+2Fc^2^)/3'
_refine_ls_weighting_scheme calc
_refine_ls_wR_factor_gt 0.0948
_refine_ls_wR_factor_ref 0.0973
_reflns_number_gt 8513
_reflns_number_total 10489
_reflns_threshold_expression >2sigma(I)
_cod_data_source_file ja400135d_si_002.cif
_cod_data_source_block 2a
_cod_original_sg_symbol_H-M 'P 21/n'
_cod_database_code 4119463

loop_
_symmetry_equiv_pos_as_xyz
'x, y, z'
'-x+1/2, y+1/2, -z+1/2'
'-x, -y, -z'
'x-1/2, -y-1/2, z-1/2'

loop_
_atom_site_label
_atom_site_type_symbol
_atom_site_fract_x
_atom_site_fract_y
_atom_site_fract_z
_atom_site_U_iso_or_equiv
_atom_site_adp_type
_atom_site_occupancy
_atom_site_symmetry_multiplicity
_atom_site_calc_flag
_atom_site_refinement_flags
C1 C 0.7521(5) 0.1993(3) -0.0249(4) 0.0324(12) Uani 1 1 d .
H1 H 0.6788 0.2107 0.0045 0.039 Uiso 1 1 calc R
C2 C 0.7240(8) 0.1984(4) -0.1407(5) 0.054(2) Uani 1 1 d .
H2A H 0.6907 0.2352 -0.1621 0.082 Uiso 1 1 calc R
H2B H 0.6690 0.1678 -0.1577 0.082 Uiso 1 1 calc R
H2C H 0.7946 0.1918 -0.1747 0.082 Uiso 1 1 calc R
C3 C 0.8367(8) 0.2484(3) 0.0021(6) 0.062(2) Uani 1 1 d .
H3A H 0.9084 0.2420 -0.0304 0.094 Uiso 1 1 calc R
H3B H 0.8526 0.2497 0.0748 0.094 Uiso 1 1 calc R
H3C H 0.8028 0.2848 -0.0208 0.094 Uiso 1 1 calc R
C4 C 0.9353(5) 0.1037(3) -0.0092(4) 0.0322(12) Uani 1 1 d .
H4 H 0.9466 0.0646 0.0200 0.039 Uiso 1 1 calc R
C5 C 1.0423(6) 0.1376(4) 0.0303(7) 0.062(2) Uani 1 1 d .
H5A H 1.1117 0.1186 0.0095 0.092 Uiso 1 1 calc R
H5B H 1.0446 0.1394 0.1035 0.092 Uiso 1 1 calc R
H5C H 1.0386 0.1765 0.0030 0.092 Uiso 1 1 calc R
C6 C 0.9396(7) 0.0948(4) -0.1240(5) 0.062(2) Uani 1 1 d .
H6A H 0.9409 0.1321 -0.1573 0.093 Uiso 1 1 calc R
H6B H 0.8717 0.0735 -0.1493 0.093 Uiso 1 1 calc R
H6C H 1.0089 0.0734 -0.1379 0.093 Uiso 1 1 calc R
C7 C 0.6900(6) 0.0774(3) -0.0274(4) 0.0389(15) Uani 1 1 d .
H7 H 0.6999 0.0819 -0.1007 0.047 Uiso 1 1 calc R
C8 C 0.7191(8) 0.0137(3) -0.0015(6) 0.057(2) Uani 1 1 d .
H8A H 0.7212 0.0084 0.0712 0.085 Uiso 1 1 calc R
H8B H 0.7941 0.0040 -0.0257 0.085 Uiso 1 1 calc R
H8C H 0.6603 -0.0112 -0.0336 0.085 Uiso 1 1 calc R
C9 C 0.5632(6) 0.0926(4) -0.0117(5) 0.057(2) Uani 1 1 d .
H9A H 0.5126 0.0672 -0.0525 0.086 Uiso 1 1 calc R
H9B H 0.5484 0.1323 -0.0317 0.086 Uiso 1 1 calc R
H9C H 0.5484 0.0878 0.0590 0.086 Uiso 1 1 calc R
C10 C 0.6867(9) 0.0931(4) 0.4822(6) 0.073(3) Uani 1 1 d .
H10 H 0.6990 0.0999 0.5558 0.087 Uiso 1 1 calc R
C11 C 0.7227(12) 0.0262(4) 0.4646(6) 0.099(4) Uani 1 1 d .
H11A H 0.6813 0.0016 0.5092 0.149 Uiso 1 1 calc R
H11B H 0.8055 0.0217 0.4792 0.149 Uiso 1 1 calc R
H11C H 0.7029 0.0155 0.3949 0.149 Uiso 1 1 calc R
C12 C 0.5615(6) 0.1144(5) 0.4527(6) 0.068(3) Uani 1 1 d .
H12A H 0.5476 0.1130 0.3798 0.101 Uiso 1 1 calc R
H12B H 0.5527 0.1537 0.4759 0.101 Uiso 1 1 calc R
H12C H 0.5062 0.0897 0.4839 0.101 Uiso 1 1 calc R
C13 C 0.9340(8) 0.1164(4) 0.4863(6) 0.063(2) Uani 1 1 d .
H13 H 0.9532 0.0798 0.4528 0.075 Uiso 1 1 calc R
C14 C 0.9294(11) 0.1004(6) 0.6023(6) 0.113(5) Uani 1 1 d .
H14A H 1.0000 0.0804 0.6250 0.169 Uiso 1 1 calc R
H14B H 0.8633 0.0756 0.6114 0.169 Uiso 1 1 calc R
H14C H 0.9222 0.1354 0.6416 0.169 Uiso 1 1 calc R
C15 C 1.0395(6) 0.1603(5) 0.4623(6) 0.066(3) Uani 1 1 d .
H15A H 1.0310 0.1961 0.4992 0.100 Uiso 1 1 calc R
H15B H 1.0369 0.1683 0.3904 0.100 Uiso 1 1 calc R
H15C H 1.1132 0.1426 0.4832 0.100 Uiso 1 1 calc R
C16 C 0.7538(7) 0.2131(4) 0.4695(5) 0.0531(19) Uani 1 1 d .
H16 H 0.6776 0.2220 0.4348 0.064 Uiso 1 1 calc R
C17 C 0.8425(11) 0.2618(3) 0.4338(7) 0.081(3) Uani 1 1 d .
H17A H 0.8118 0.2998 0.4473 0.121 Uiso 1 1 calc R
H17B H 0.8519 0.2578 0.3619 0.121 Uiso 1 1 calc R
H17C H 0.9171 0.2570 0.4706 0.121 Uiso 1 1 calc R
C18 C 0.7357(12) 0.2154(5) 0.5854(6) 0.107(5) Uani 1 1 d .
H18A H 0.8096 0.2103 0.6231 0.160 Uiso 1 1 calc R
H18B H 0.6831 0.1849 0.6029 0.160 Uiso 1 1 calc R
H18C H 0.7031 0.2525 0.6021 0.160 Uiso 1 1 calc R
C19 C 0.3474(6) 0.1250(3) 0.1722(6) 0.0464(17) Uani 1 1 d .
H19A H 0.2947 0.1134 0.1150 0.056 Uiso 1 1 calc R
H19B H 0.3970 0.1563 0.1507 0.056 Uiso 1 1 calc R
C20 C 0.2814(9) 0.1432(4) 0.2590(7) 0.074(3) Uani 1 1 d .
H20A H 0.2073 0.1607 0.2353 0.088 Uiso 1 1 calc R
H20B H 0.3257 0.1714 0.3007 0.088 Uiso 1 1 calc R
C21 C 0.2616(8) 0.0893(5) 0.3181(8) 0.076(3) Uani 1 1 d .
H21A H 0.1812 0.0762 0.3076 0.092 Uiso 1 1 calc R
H21B H 0.2796 0.0956 0.3905 0.092 Uiso 1 1 calc R
C22 C 0.3472(6) 0.0448(3) 0.2744(6) 0.0470(16) Uani 1 1 d .
H22A H 0.3955 0.0268 0.3291 0.056 Uiso 1 1 calc R
H22B H 0.3043 0.0144 0.2367 0.056 Uiso 1 1 calc R
C23 C 0.5531(7) -0.0746(3) 0.2812(6) 0.0457(16) Uani 1 1 d .
H23A H 0.4785 -0.0712 0.2423 0.055 Uiso 1 1 calc R
H23B H 0.5462 -0.0561 0.3471 0.055 Uiso 1 1 calc R
C24 C 0.5848(10) -0.1356(4) 0.2947(8) 0.081(3) Uani 1 1 d .
H24A H 0.5547 -0.1590 0.2373 0.097 Uiso 1 1 calc R
H24B H 0.5563 -0.1513 0.3571 0.097 Uiso 1 1 calc R
C25 C 0.7159(11) -0.1329(4) 0.3001(9) 0.098(4) Uani 1 1 d .
H25A H 0.7501 -0.1703 0.2843 0.117 Uiso 1 1 calc R
H25B H 0.7474 -0.1198 0.3665 0.117 Uiso 1 1 calc R
C26 C 0.7342(7) -0.0877(3) 0.2168(9) 0.072(3) Uani 1 1 d .
H26A H 0.8103 -0.0691 0.2272 0.087 Uiso 1 1 calc R
H26B H 0.7280 -0.1054 0.1496 0.087 Uiso 1 1 calc R
N1 N 0.9102(3) 0.18717(19) 0.2294(3) 0.0210(8) Uani 1 1 d .
O1 O 0.9893(4) 0.22177(18) 0.2287(3) 0.0371(10) Uani 1 1 d .
O3 O 0.4167(3) 0.07631(18) 0.2096(3) 0.0348(9) Uani 1 1 d .
O4 O 0.6425(4) -0.04696(17) 0.2281(4) 0.0385(10) Uani 1 1 d .
P1 P 0.79495(12) 0.12928(6) 0.03875(9) 0.0219(3) Uani 1 1 d .
P2 P 0.79796(12) 0.14038(6) 0.42058(10) 0.0238(3) Uani 1 1 d .
Br1 Br 0.92813(5) 0.04468(2) 0.24306(5) 0.03277(13) Uani 1 1 d .
Br2 Br 0.62533(5) 0.20847(2) 0.21549(4) 0.02775(11) Uani 1 1 d .
Re1 Re 0.797468(17) 0.135774(8) 0.229342(14) 0.01821(5) Uani 1 1 d .
O2 O 0.6589(3) 0.07204(16) 0.2296(3) 0.0241(7) Uani 1 1 d .
H1A H 0.655(6) 0.038(3) 0.242(5) 0.036 Uiso 1 1 d .
H1B H 0.578(6) 0.077(3) 0.222(5) 0.036 Uiso 1 1 d .

loop_
_atom_site_aniso_label
_atom_site_aniso_U_11
_atom_site_aniso_U_22
_atom_site_aniso_U_33
_atom_site_aniso_U_23
_atom_site_aniso_U_13
_atom_site_aniso_U_12
C1 0.040(3) 0.036(3) 0.020(2) 0.008(2) 0.001(2) 0.004(3)
C2 0.075(5) 0.063(5) 0.023(3) 0.012(3) -0.007(3) 0.001(4)
C3 0.093(6) 0.034(4) 0.057(5) 0.019(3) -0.028(4) -0.018(4)
C4 0.032(3) 0.036(3) 0.030(3) -0.005(2) 0.009(2) 0.002(2)
C5 0.028(3) 0.087(6) 0.071(5) -0.036(5) 0.015(3) -0.015(4)
C6 0.050(4) 0.101(7) 0.036(4) -0.022(4) 0.011(3) 0.013(4)
C7 0.050(4) 0.051(4) 0.016(2) -0.006(2) 0.004(2) -0.027(3)
C8 0.089(6) 0.043(4) 0.039(4) -0.014(3) 0.015(4) -0.032(4)
C9 0.041(4) 0.102(7) 0.028(3) 0.005(4) -0.003(3) -0.030(4)
C10 0.099(7) 0.092(7) 0.028(4) 0.001(4) 0.013(4) -0.041(6)
C11 0.209(13) 0.047(5) 0.039(4) 0.017(4) -0.014(6) -0.061(7)
C12 0.037(4) 0.126(8) 0.040(4) -0.012(5) 0.014(3) -0.025(5)
C13 0.072(6) 0.074(6) 0.040(4) -0.004(4) -0.011(4) 0.022(5)
C14 0.137(10) 0.173(13) 0.027(4) 0.019(6) -0.012(5) 0.078(10)
C15 0.029(3) 0.123(8) 0.045(4) -0.002(5) -0.009(3) 0.001(4)
C16 0.064(5) 0.062(5) 0.033(3) -0.007(3) 0.003(3) 0.016(4)
C17 0.161(10) 0.029(4) 0.055(5) -0.013(3) 0.034(6) -0.031(5)
C18 0.184(13) 0.112(9) 0.026(4) -0.011(5) 0.014(6) 0.076(9)
C19 0.034(3) 0.041(4) 0.064(5) 0.008(3) -0.007(3) 0.005(3)
C20 0.091(7) 0.073(6) 0.055(5) -0.016(4) -0.009(5) 0.040(5)
C21 0.050(5) 0.103(8) 0.079(6) 0.024(6) 0.028(5) 0.028(5)
C22 0.046(4) 0.044(4) 0.051(4) 0.009(3) 0.006(3) -0.005(3)
C23 0.059(4) 0.036(3) 0.043(4) -0.005(3) 0.014(3) -0.011(3)
C24 0.124(9) 0.041(4) 0.084(7) 0.016(4) 0.051(7) 0.019(5)
C25 0.130(10) 0.039(4) 0.115(9) -0.002(5) -0.069(8) 0.027(6)
C26 0.049(4) 0.031(4) 0.141(9) -0.011(5) 0.034(5) -0.003(3)
N1 0.0162(18) 0.029(2) 0.0175(19) -0.0045(16) 0.0003(15) -0.0013(16)
O1 0.037(2) 0.036(2) 0.039(2) -0.0001(18) 0.0023(19) -0.0188(18)
O3 0.0238(19) 0.037(2) 0.044(2) 0.0022(19) 0.0038(17) 0.0068(17)
O4 0.044(2) 0.0208(19) 0.052(3) 0.0043(18) 0.012(2) 0.0037(17)
P1 0.0252(6) 0.0242(6) 0.0163(5) -0.0015(5) 0.0013(5) -0.0063(5)
P2 0.0309(7) 0.0241(6) 0.0160(5) 0.0002(5) -0.0008(5) -0.0027(5)
Br1 0.0362(3) 0.0261(3) 0.0354(3) -0.0008(2) -0.0024(2) 0.0092(2)
Br2 0.0296(3) 0.0251(2) 0.0282(3) 0.0001(2) -0.0007(2) 0.0056(2)
Re1 0.02189(9) 0.01709(8) 0.01538(8) -0.00040(7) -0.00088(6) -0.00109(8)
O2 0.0276(19) 0.0193(17) 0.0252(18) -0.0007(14) 0.0004(15) -0.0028(15)

loop_
_atom_type_symbol
_atom_type_description
_atom_type_scat_dispersion_real
_atom_type_scat_dispersion_imag
_atom_type_scat_source
C C 0.0033 0.0016 'International Tables Vol C Tables 4.2.6.8 and 6.1.1.4'
H H 0.0000 0.0000 'International Tables Vol C Tables 4.2.6.8 and 6.1.1.4'
N N 0.0061 0.0033 'International Tables Vol C Tables 4.2.6.8 and 6.1.1.4'
O O 0.0106 0.0060 'International Tables Vol C Tables 4.2.6.8 and 6.1.1.4'
P P 0.1023 0.0942 'International Tables Vol C Tables 4.2.6.8 and 6.1.1.4'
Br Br -0.2901 2.4595 'International Tables Vol C Tables 4.2.6.8 and 6.1.1.4'
Re Re -1.0185 7.2310 'International Tables Vol C Tables 4.2.6.8 and 6.1.1.4'

loop_
_geom_angle_atom_site_label_1
_geom_angle_atom_site_label_2
_geom_angle_atom_site_label_3
_geom_angle
C3 C1 C2 109.4(6)
C3 C1 P1 113.0(4)
C2 C1 P1 117.8(5)
C3 C1 H1 105.1
C2 C1 H1 105.1
P1 C1 H1 105.1
C1 C2 H2A 109.5
C1 C2 H2B 109.5
H2A C2 H2B 109.5
C1 C2 H2C 109.5
H2A C2 H2C 109.5
H2B C2 H2C 109.5
C1 C3 H3A 109.5
C1 C3 H3B 109.5
H3A C3 H3B 109.5
C1 C3 H3C 109.5
H3A C3 H3C 109.5
H3B C3 H3C 109.5
C5 C4 C6 109.3(6)
C5 C4 P1 114.8(4)
C6 C4 P1 117.4(5)
C5 C4 H4 104.6
C6 C4 H4 104.6
P1 C4 H4 104.6
C4 C5 H5A 109.5
C4 C5 H5B 109.5
H5A C5 H5B 109.5
C4 C5 H5C 109.5
H5A C5 H5C 109.5
H5B C5 H5C 109.5
C4 C6 H6A 109.5
C4 C6 H6B 109.5
H6A C6 H6B 109.5
C4 C6 H6C 109.5
H6A C6 H6C 109.5
H6B C6 H6C 109.5
C9 C7 C8 112.6(6)
C9 C7 P1 112.5(5)
C8 C7 P1 112.3(5)
C9 C7 H7 106.3
C8 C7 H7 106.3
P1 C7 H7 106.3
C7 C8 H8A 109.5
C7 C8 H8B 109.5
H8A C8 H8B 109.5
C7 C8 H8C 109.5
H8A C8 H8C 109.5
H8B C8 H8C 109.5
C7 C9 H9A 109.5
C7 C9 H9B 109.5
H9A C9 H9B 109.5
C7 C9 H9C 109.5
H9A C9 H9C 109.5
H9B C9 H9C 109.5
C12 C10 C11 120.6(8)
C12 C10 P2 110.5(6)
C11 C10 P2 107.4(7)
C12 C10 H10 105.7
C11 C10 H10 105.7
P2 C10 H10 105.7
C10 C11 H11A 109.5
C10 C11 H11B 109.5
H11A C11 H11B 109.5
C10 C11 H11C 109.5
H11A C11 H11C 109.5
H11B C11 H11C 109.5
C10 C12 H12A 109.5
C10 C12 H12B 109.5
H12A C12 H12B 109.5
C10 C12 H12C 109.5
H12A C12 H12C 109.5
H12B C12 H12C 109.5
C14 C13 C15 113.9(8)
C14 C13 P2 116.8(7)
C15 C13 P2 110.3(6)
C14 C13 H13 104.8
C15 C13 H13 104.8
P2 C13 H13 104.8
C13 C14 H14A 109.5
C13 C14 H14B 109.5
H14A C14 H14B 109.5
C13 C14 H14C 109.5
H14A C14 H14C 109.5
H14B C14 H14C 109.5
C13 C15 H15A 109.5
C13 C15 H15B 109.5
H15A C15 H15B 109.5
C13 C15 H15C 109.5
H15A C15 H15C 109.5
H15B C15 H15C 109.5
C18 C16 C17 113.0(8)
C18 C16 P2 115.2(6)
C17 C16 P2 109.4(5)
C18 C16 H16 106.2
C17 C16 H16 106.2
P2 C16 H16 106.2
C16 C17 H17A 109.5
C16 C17 H17B 109.5
H17A C17 H17B 109.5
C16 C17 H17C 109.5
H17A C17 H17C 109.5
H17B C17 H17C 109.5
C16 C18 H18A 109.5
C16 C18 H18B 109.5
H18A C18 H18B 109.5
C16 C18 H18C 109.5
H18A C18 H18C 109.5
H18B C18 H18C 109.5
O3 C19 C20 104.9(6)
O3 C19 H19A 110.8
C20 C19 H19A 110.8
O3 C19 H19B 110.8
C20 C19 H19B 110.8
H19A C19 H19B 108.8
C19 C20 C21 105.7(7)
C19 C20 H20A 110.6
C21 C20 H20A 110.6
C19 C20 H20B 110.6
C21 C20 H20B 110.6
H20A C20 H20B 108.7
C20 C21 C22 103.6(7)
C20 C21 H21A 111.0
C22 C21 H21A 111.0
C20 C21 H21B 111.0
C22 C21 H21B 111.0
H21A C21 H21B 109.0
O3 C22 C21 106.2(6)
O3 C22 H22A 110.5
C21 C22 H22A 110.5
O3 C22 H22B 110.5
C21 C22 H22B 110.5
H22A C22 H22B 108.7
O4 C23 C24 107.9(6)
O4 C23 H23A 110.1
C24 C23 H23A 110.1
O4 C23 H23B 110.1
C24 C23 H23B 110.1
H23A C23 H23B 108.4
C23 C24 C25 102.0(8)
C23 C24 H24A 111.4
C25 C24 H24A 111.4
C23 C24 H24B 111.4
C25 C24 H24B 111.4
H24A C24 H24B 109.2
C24 C25 C26 100.1(7)
C24 C25 H25A 111.7
C26 C25 H25A 111.7
C24 C25 H25B 111.7
C26 C25 H25B 111.7
H25A C25 H25B 109.5
O4 C26 C25 103.6(7)
O4 C26 H26A 111.0
C25 C26 H26A 111.0
O4 C26 H26B 111.0
C25 C26 H26B 111.0
H26A C26 H26B 109.0
O1 N1 Re1 178.7(4)
C22 O3 C19 106.6(5)
C26 O4 C23 108.5(5)
C4 P1 C1 109.3(3)
C4 P1 C7 100.7(3)
C1 P1 C7 101.4(3)
C4 P1 Re1 113.68(19)
C1 P1 Re1 112.51(19)
C7 P1 Re1 118.02(18)
C13 P2 C16 110.4(4)
C13 P2 C10 101.7(4)
C16 P2 C10 99.3(4)
C13 P2 Re1 114.2(3)
C16 P2 Re1 113.4(2)
C10 P2 Re1 116.3(3)
N1 Re1 O2 179.75(19)
N1 Re1 P1 90.13(13)
O2 Re1 P1 89.93(10)
N1 Re1 P2 90.93(14)
O2 Re1 P2 89.00(10)
P1 Re1 P2 178.87(4)
N1 Re1 Br1 97.04(14)
O2 Re1 Br1 82.72(11)
P1 Re1 Br1 89.52(3)
P2 Re1 Br1 89.97(4)
N1 Re1 Br2 97.13(14)
O2 Re1 Br2 83.11(11)
P1 Re1 Br2 90.42(3)
P2 Re1 Br2 89.83(4)
Br1 Re1 Br2 165.83(2)
Re1 O2 H1A 136(5)
Re1 O2 H1B 130(4)
H1A O2 H1B 94(6)

loop_
_geom_bond_atom_site_label_1
_geom_bond_atom_site_label_2
_geom_bond_distance
C1 C3 1.513(9)
C1 C2 1.534(8)
C1 P1 1.861(6)
C1 H1 0.9800
C2 H2A 0.9600
C2 H2B 0.9600
C2 H2C 0.9600
C3 H3A 0.9600
C3 H3B 0.9600
C3 H3C 0.9600
C4 C5 1.515(9)
C4 C6 1.525(9)
C4 P1 1.856(6)
C4 H4 0.9800
C5 H5A 0.9600
C5 H5B 0.9600
C5 H5C 0.9600
C6 H6A 0.9600
C6 H6B 0.9600
C6 H6C 0.9600
C7 C9 1.519(10)
C7 C8 1.532(10)
C7 P1 1.865(6)
C7 H7 0.9800
C8 H8A 0.9600
C8 H8B 0.9600
C8 H8C 0.9600
C9 H9A 0.9600
C9 H9B 0.9600
C9 H9C 0.9600
C10 C12 1.540(13)
C10 C11 1.609(14)
C10 P2 1.892(8)
C10 H10 0.9800
C11 H11A 0.9600
C11 H11B 0.9600
C11 H11C 0.9600
C12 H12A 0.9600
C12 H12B 0.9600
C12 H12C 0.9600
C13 C14 1.571(11)
C13 C15 1.618(12)
C13 P2 1.816(8)
C13 H13 0.9800
C14 H14A 0.9600
C14 H14B 0.9600
C14 H14C 0.9600
C15 H15A 0.9600
C15 H15B 0.9600
C15 H15C 0.9600
C16 C18 1.549(10)
C16 C17 1.599(12)
C16 P2 1.867(8)
C16 H16 0.9800
C17 H17A 0.9600
C17 H17B 0.9600
C17 H17C 0.9600
C18 H18A 0.9600
C18 H18B 0.9600
C18 H18C 0.9600
C19 O3 1.438(7)
C19 C20 1.466(11)
C19 H19A 0.9700
C19 H19B 0.9700
C20 C21 1.484(13)
C20 H20A 0.9700
C20 H20B 0.9700
C21 C22 1.551(11)
C21 H21A 0.9700
C21 H21B 0.9700
C22 O3 1.401(8)
C22 H22A 0.9700
C22 H22B 0.9700
C23 O4 1.422(8)
C23 C24 1.454(10)
C23 H23A 0.9700
C23 H23B 0.9700
C24 C25 1.498(15)
C24 H24A 0.9700
C24 H24B 0.9700
C25 C26 1.532(14)
C25 H25A 0.9700
C25 H25B 0.9700
C26 O4 1.420(8)
C26 H26A 0.9700
C26 H26B 0.9700
N1 O1 1.204(5)
N1 Re1 1.747(4)
P1 Re1 2.5039(13)
P2 Re1 2.5115(13)
Br1 Re1 2.5688(6)
Br2 Re1 2.5781(6)
Re1 O2 2.156(4)
O2 H1A 0.79(7)
O2 H1B 0.93(7)

loop_
_geom_hbond_atom_site_label_D
_geom_hbond_atom_site_label_H
_geom_hbond_atom_site_label_A
_geom_hbond_distance_DH
_geom_hbond_distance_HA
_geom_hbond_distance_DA
_geom_hbond_angle_DHA
O2 H1B O3 0.93(7) 1.84(7) 2.768(5) 173(6)
O2 H1A O4 0.79(7) 1.97(7) 2.736(5) 162(7)
